data_7229290
loop_
_publ_author_name
'Qian, Zongzheng'
'Deng, Weiting'
'Zhang, Xuepeng'
'Miao, Hui'
'Zhang, Guoqing'

_publ_section_title
;
 How side-chain substituents and substrates influence mechanochromic
 luminescence: case study with pyrene
;
_journal_issue 74
_journal_name_full 'RSC Adv.'
_journal_page_first 46721
_journal_paper_doi 10.1039/C7RA09453A
_journal_volume 7
_journal_year 2017
_chemical_absolute_configuration unk
_chemical_formula_sum 'C30 H19 F17 O2'
_chemical_formula_weight 734.45
_chemical_name_systematic
;
 ?
;
_space_group_crystal_system orthorhombic
_space_group_IT_number 19
_space_group_name_Hall 'P 2ac 2ab'
_space_group_name_H-M_alt 'P 21 21 21'
_symmetry_space_group_name_Hall 'P 2ac 2ab'
_symmetry_space_group_name_H-M 'P 21 21 21'
_atom_sites_solution_hydrogens geom
_audit_block_doi 10.5517/ccdc.csd.cc1pnvw2
_audit_creation_method SHELXL-2013
_audit_update_record
;
2017-08-25 deposited with the CCDC.
2017-09-28 downloaded from the CCDC.
;
_cell_angle_alpha 90
_cell_angle_beta 90
_cell_angle_gamma 90
_cell_formula_units_Z 4
_cell_length_a 5.4184(3)
_cell_length_b 9.8683(10)
_cell_length_c 54.655(4)
_cell_measurement_reflns_used 2965
_cell_measurement_temperature 291(2)
_cell_measurement_theta_max 70.7750
_cell_measurement_theta_min 4.5330
_cell_volume 2922.4(4)
_computing_cell_refinement 'CrysAlisPro (Rigaku OD, 2015)'
_computing_data_collection 'CrysAlisPro (Rigaku OD, 2015)'
_computing_data_reduction 'CrysAlisPro (Rigaku OD, 2015)'
_computing_molecular_graphics 'Ortep-3 (L. J. Farrugia, 2001)'
_computing_publication_material SHELXL-97
_computing_structure_refinement 'SHELXL-97 (Sheldrick, 1997)'
_computing_structure_solution 'SHELXS-97 (Sheldrick, 1997)'
_diffrn_ambient_temperature 291(2)
_diffrn_detector_area_resol_mean 5.2169
_diffrn_measured_fraction_theta_full 0.996
_diffrn_measured_fraction_theta_max 0.973
_diffrn_measurement_device_type 'SuperNova, Dual, Cu at zero, AtlasS2'
_diffrn_measurement_method '\w scans'
_diffrn_radiation_type CuK\a
_diffrn_radiation_wavelength 1.54184
_diffrn_reflns_av_R_equivalents 0.0298
_diffrn_reflns_av_unetI/netI 0.0344
_diffrn_reflns_Laue_measured_fraction_full 0.996
_diffrn_reflns_Laue_measured_fraction_max 0.973
_diffrn_reflns_limit_h_max 6
_diffrn_reflns_limit_h_min -4
_diffrn_reflns_limit_k_max 11
_diffrn_reflns_limit_k_min -11
_diffrn_reflns_limit_l_max 66
_diffrn_reflns_limit_l_min -45
_diffrn_reflns_number 7162
_diffrn_reflns_point_group_measured_fraction_full 0.839
_diffrn_reflns_point_group_measured_fraction_max 0.810
_diffrn_reflns_theta_full 67.684
_diffrn_reflns_theta_max 71.470
_diffrn_reflns_theta_min 4.553
_diffrn_source 'micro-focus sealed X-ray tube'
_exptl_absorpt_coefficient_mu 1.613
_exptl_absorpt_correction_T_max 1.00000
_exptl_absorpt_correction_T_min 0.53450
_exptl_absorpt_correction_type multi-scan
_exptl_absorpt_process_details
;
CrysAlisPro 1.171.38.46 (Rigaku Oxford Diffraction, 2015)
Empirical absorption correction using spherical harmonics,
 implemented in SCALE3 ABSPACK scaling algorithm.
;
_exptl_crystal_density_diffrn 1.669
_exptl_crystal_description block
_exptl_crystal_F_000 1472
_exptl_crystal_size_max 0.320
_exptl_crystal_size_mid 0.300
_exptl_crystal_size_min 0.240
_refine_diff_density_max 0.674
_refine_diff_density_min -0.451
_refine_diff_density_rms 0.081
_refine_ls_abs_structure_details
;
 Flack x determined using 1078 quotients [(I+)-(I-)]/[(I+)+(I-)]
 (Parsons and Flack (2004), Acta Cryst. A60, s61).
;
_refine_ls_abs_structure_Flack -0.14(13)
_refine_ls_extinction_coef 0.0016(2)
_refine_ls_extinction_expression Fc^*^=kFc[1+0.001xFc^2^\l^3^/sin(2\q)]^-1/4^
_refine_ls_extinction_method SHELXL
_refine_ls_goodness_of_fit_ref 1.076
_refine_ls_hydrogen_treatment constr
_refine_ls_matrix_type full
_refine_ls_number_parameters 489
_refine_ls_number_reflns 4610
_refine_ls_number_restraints 28
_refine_ls_restrained_S_all 1.087
_refine_ls_R_factor_all 0.1212
_refine_ls_R_factor_gt 0.1107
_refine_ls_shift/su_max 0.009
_refine_ls_shift/su_mean 0.001
_refine_ls_structure_factor_coef Fsqd
_refine_ls_weighting_details 'w=1/[\s^2^(Fo^2^)+(0.0545P)^2^+9.6520P] where P=(Fo^2^+2Fc^2^)/3'
_refine_ls_weighting_scheme calc
_refine_ls_wR_factor_gt 0.2368
_refine_ls_wR_factor_ref 0.2431
_reflns_Friedel_coverage 0.412
_reflns_Friedel_fraction_full 0.613
_reflns_Friedel_fraction_max 0.575
_reflns_number_gt 3998
_reflns_number_total 4610
_reflns_threshold_expression 'I > 2\s(I)'
_cod_data_source_file c7ra09453a2.cif
_cod_data_source_block shelxl
_cod_database_code 7229290
_shelx_space_group_comment
;
The symmetry employed for this shelxl refinement is uniquely defined
by the following loop, which should always be used as a source of
symmetry information in preference to the above space-group names.
They are only intended as comments.
;
_shelx_estimated_absorpt_t_min 0.626
_shelx_estimated_absorpt_t_max 0.698
_shelxl_version_number 2013-4

loop_
_space_group_symop_operation_xyz
'x, y, z'
'-x+1/2, -y, z+1/2'
'-x, y+1/2, -z+1/2'
'x+1/2, -y+1/2, -z'

loop_
_atom_site_label
_atom_site_type_symbol
_atom_site_fract_x
_atom_site_fract_y
_atom_site_fract_z
_atom_site_U_iso_or_equiv
_atom_site_adp_type
_atom_site_occupancy
_atom_site_site_symmetry_order
_atom_site_calc_flag
_atom_site_refinement_flags_posn
_atom_site_refinement_flags_adp
_atom_site_refinement_flags_occupancy
_atom_site_disorder_assembly
_atom_site_disorder_group
O2 O 0.6017(11) 0.2859(7) 0.33259(9) 0.0617(16) Uani 1 1 d . . . . .
O1 O 0.8874(14) 0.3174(8) 0.30414(11) 0.081(2) Uani 1 1 d . . . . .
C16 C 0.4087(16) 0.2464(8) 0.18356(13) 0.0497(19) Uani 1 1 d . . . . .
C12 C 0.3422(16) 0.2378(8) 0.20869(13) 0.0480(19) Uani 1 1 d . . . . .
C20 C 0.6898(17) 0.2766(9) 0.30990(14) 0.054(2) Uani 1 1 d . . . . .
C8 C 0.6034(18) 0.1656(9) 0.17408(15) 0.057(2) Uani 1 1 d . . . . .
C23 C 0.7817(16) 0.4009(10) 0.39466(15) 0.057(2) Uani 1 1 d . . . . .
C11 C 0.4673(16) 0.1447(9) 0.22359(14) 0.053(2) Uani 1 1 d . . . . .
C17 C 0.4052(19) 0.1302(9) 0.25071(14) 0.063(2) Uani 1 1 d . . . . .
H17A H 0.2373 0.1607 0.2535 0.075 Uiso 1 1 calc R U . . .
H17B H 0.4143 0.0353 0.2553 0.075 Uiso 1 1 calc R U . . .
C15 C 0.2804(16) 0.3354(8) 0.16768(13) 0.0490(19) Uani 1 1 d . . . . .
C19 C 0.5140(16) 0.2002(9) 0.29370(13) 0.054(2) Uani 1 1 d . . . . .
H19A H 0.3485 0.2349 0.2962 0.064 Uiso 1 1 calc R U . . .
H19B H 0.5145 0.1054 0.2984 0.064 Uiso 1 1 calc R U . . .
C1 C 0.0911(19) 0.4196(9) 0.17650(16) 0.059(2) Uani 1 1 d . . . . .
C9 C 0.7246(18) 0.0734(10) 0.18987(17) 0.064(2) Uani 1 1 d . . . . .
H9 H 0.8515 0.0187 0.1841 0.076 Uiso 1 1 calc R U . . .
C21 C 0.7520(18) 0.3568(11) 0.34979(14) 0.065(3) Uani 1 1 d . . . . .
H21A H 0.7687 0.4511 0.3451 0.079 Uiso 1 1 calc R U . . .
H21B H 0.9152 0.3166 0.3506 0.079 Uiso 1 1 calc R U . . .
C13 C 0.1460(19) 0.3235(10) 0.21721(15) 0.062(2) Uani 1 1 d . . . . .
H13 H 0.0980 0.3184 0.2335 0.075 Uiso 1 1 calc R U . . .
C14 C 0.0284(18) 0.4120(10) 0.20213(16) 0.065(2) Uani 1 1 d . . . . .
H14 H -0.0939 0.4682 0.2084 0.078 Uiso 1 1 calc R U . . .
C7 C 0.6648(19) 0.1771(10) 0.14868(16) 0.067(3) Uani 1 1 d . . . . .
H7 H 0.7948 0.1262 0.1424 0.080 Uiso 1 1 calc R U . . .
C10 C 0.653(2) 0.0660(10) 0.21364(17) 0.072(3) Uani 1 1 d . . . . .
H10 H 0.7328 0.0045 0.2238 0.086 Uiso 1 1 calc R U . . .
C18 C 0.5779(17) 0.2107(8) 0.26672(14) 0.054(2) Uani 1 1 d . . . . .
H18A H 0.5722 0.3051 0.2618 0.065 Uiso 1 1 calc R U . . .
H18B H 0.7452 0.1785 0.2642 0.065 Uiso 1 1 calc R U . . .
C22 C 0.6261(17) 0.3459(11) 0.37406(13) 0.063(2) Uani 1 1 d . . . . .
H22A H 0.5883 0.2515 0.3773 0.075 Uiso 1 1 calc R U . . .
H22B H 0.4714 0.3953 0.3735 0.075 Uiso 1 1 calc R U . . .
C6 C 0.539(2) 0.2597(11) 0.13369(16) 0.074(3) Uani 1 1 d . . . . .
H6 H 0.5806 0.2628 0.1172 0.089 Uiso 1 1 calc R U . . .
C5 C 0.347(2) 0.3411(10) 0.14235(14) 0.067(3) Uani 1 1 d . . . . .
C2 C -0.038(2) 0.5058(10) 0.16070(18) 0.075(3) Uani 1 1 d . . . . .
H2 H -0.1647 0.5605 0.1666 0.090 Uiso 1 1 calc R U . . .
C4 C 0.211(2) 0.4314(12) 0.12713(17) 0.078(3) Uani 1 1 d . . . . .
H4 H 0.2506 0.4375 0.1106 0.094 Uiso 1 1 calc R U . . .
C3 C 0.027(2) 0.5082(11) 0.13609(19) 0.083(3) Uani 1 1 d . . . . .
H3 H -0.0596 0.5646 0.1255 0.100 Uiso 1 1 calc R U . . .
F2 F 0.9837(11) 0.3218(8) 0.39752(10) 0.097(2) Uani 1 1 d . . . . .
F1 F 0.8633(14) 0.5253(7) 0.38974(9) 0.093(2) Uani 1 1 d . . . . .
C24 C 0.6472(16) 0.4079(11) 0.41923(15) 0.057(2) Uani 0.788(5) 1 d . . P A 2
F3 F 0.464(2) 0.5055(10) 0.41671(19) 0.090(4) Uani 0.788(5) 1 d . . P A 2
F4 F 0.5247(18) 0.2891(16) 0.4234(2) 0.093(4) Uani 0.788(5) 1 d . . P A 2
C25 C 0.7974(17) 0.4477(10) 0.44209(16) 0.057(2) Uani 0.788(5) 1 d . . P A 2
F5 F 0.940(2) 0.5464(12) 0.43737(14) 0.104(4) Uani 0.788(5) 1 d . . P A 2
F6 F 0.956(2) 0.3409(12) 0.44644(14) 0.124(5) Uani 0.788(5) 1 d . . P A 2
C26 C 0.6558(19) 0.4653(12) 0.46554(17) 0.062(2) Uani 0.788(5) 1 d . . P A 2
F7 F 0.528(2) 0.5851(12) 0.46296(13) 0.145(5) Uani 0.788(5) 1 d . . P A 2
F8 F 0.480(2) 0.3740(12) 0.46824(16) 0.118(4) Uani 0.788(5) 1 d . . P A 2
C27 C 0.790(2) 0.4870(14) 0.48884(19) 0.078(3) Uani 0.788(5) 1 d . . P A 2
F9 F 0.9774(19) 0.5673(12) 0.48569(17) 0.118(4) Uani 0.788(5) 1 d . . P A 2
F10 F 0.899(3) 0.3617(12) 0.49394(15) 0.164(6) Uani 0.788(5) 1 d . . P A 2
C28 C 0.670(2) 0.5147(14) 0.5125(2) 0.077(3) Uani 0.788(5) 1 d D . P A 2
F11 F 0.558(4) 0.6380(14) 0.50942(16) 0.230(10) Uani 0.788(5) 1 d . . P A 2
F12 F 0.475(2) 0.4313(16) 0.5148(2) 0.159(7) Uani 0.788(5) 1 d . . P A 2
C29 C 0.758(3) 0.5401(13) 0.53602(19) 0.146(7) Uani 0.788(5) 1 d D U P A 2
F13 F 0.980(2) 0.6125(19) 0.5332(2) 0.211(9) Uani 0.788(5) 1 d D . P A 2
F14 F 0.869(5) 0.4035(15) 0.5397(2) 0.324(16) Uani 0.788(5) 1 d D . P A 2
C30 C 0.676(2) 0.5662(14) 0.55868(16) 0.104(4) Uani 0.788(5) 1 d D U P A 2
F15 F 0.807(2) 0.5471(17) 0.57930(15) 0.166(6) Uani 0.788(5) 1 d D . P A 2
F16 F 0.493(3) 0.476(2) 0.5636(2) 0.203(9) Uani 0.788(5) 1 d D . P A 2
F17 F 0.582(6) 0.678(2) 0.5570(3) 0.36(2) Uani 0.788(5) 1 d D U P A 2
C24' C 0.6472(16) 0.4079(11) 0.41923(15) 0.057(2) Uani 0.212(5) 1 d . . P A 1
F4' F 0.638(8) 0.271(7) 0.4228(10) 0.093(4) Uani 0.212(5) 1 d . . P A 1
F3' F 0.458(11) 0.436(5) 0.4185(9) 0.090(4) Uani 0.212(5) 1 d . . P A 1
C25' C 0.7974(17) 0.4477(10) 0.44209(16) 0.057(2) Uani 0.212(5) 1 d . . P A 1
F5' F 0.750(6) 0.602(3) 0.4378(5) 0.104(4) Uani 0.212(5) 1 d D . P A 1
F6' F 1.002(10) 0.441(6) 0.4408(7) 0.124(5) Uani 0.212(5) 1 d D . P A 1
C26' C 0.6558(19) 0.4653(12) 0.46554(17) 0.062(2) Uani 0.212(5) 1 d . . P A 1
F7' F 0.458(12) 0.453(6) 0.4660(8) 0.145(5) Uani 0.212(5) 1 d D . P A 1
F8' F 0.730(5) 0.306(3) 0.4721(5) 0.118(4) Uani 0.212(5) 1 d D . P A 1
C27' C 0.790(2) 0.4870(14) 0.48884(19) 0.078(3) Uani 0.212(5) 1 d D . P A 1
F10' F 1.003(14) 0.499(7) 0.4884(9) 0.164(6) Uani 0.212(5) 1 d D . P A 1
F9' F 0.723(5) 0.645(4) 0.4848(5) 0.118(4) Uani 0.212(5) 1 d D . P A 1
C28' C 0.670(2) 0.5147(14) 0.5125(2) 0.077(3) Uani 0.212(5) 1 d D . P A 1
F12' F 0.761(6) 0.354(2) 0.5206(3) 0.159(7) Uani 0.212(5) 1 d D . P A 1
F11' F 0.494(18) 0.506(9) 0.5129(12) 0.230(10) Uani 0.212(5) 1 d D . P A 1
C29' C 0.758(3) 0.5401(13) 0.53602(19) 0.146(7) Uani 0.212(5) 1 d D . P A 1
F13' F 0.822(6) 0.6703(18) 0.5306(3) 0.211(9) Uani 0.212(5) 1 d D . P A 1
F14' F 0.960(4) 0.463(3) 0.5388(4) 0.324(16) Uani 0.212(5) 1 d D . P A 1
C30' C 0.676(2) 0.5662(14) 0.55868(16) 0.104(4) Uani 0.212(5) 1 d D . P A 1
F16' F 0.440(6) 0.609(8) 0.5591(10) 0.203(9) Uani 0.212(5) 1 d D . P A 1
F17' F 0.799(11) 0.675(4) 0.5679(5) 0.36(2) Uani 0.212(5) 1 d D . P A 1
F15' F 0.738(9) 0.456(3) 0.5727(4) 0.166(6) Uani 0.212(5) 1 d D . P A 1

loop_
_atom_site_aniso_label
_atom_site_aniso_U_11
_atom_site_aniso_U_22
_atom_site_aniso_U_33
_atom_site_aniso_U_23
_atom_site_aniso_U_13
_atom_site_aniso_U_12
O2 0.057(3) 0.085(4) 0.043(3) -0.004(3) 0.001(3) -0.012(4)
O1 0.070(4) 0.109(6) 0.064(4) -0.015(4) 0.010(3) -0.021(5)
C16 0.057(5) 0.042(4) 0.049(4) -0.006(3) -0.004(4) -0.003(4)
C12 0.054(5) 0.043(4) 0.047(4) -0.008(3) 0.005(4) -0.005(4)
C20 0.052(5) 0.061(5) 0.048(4) 0.002(4) 0.000(4) -0.004(4)
C8 0.060(5) 0.058(5) 0.054(4) -0.013(4) 0.011(4) -0.007(5)
C23 0.045(5) 0.076(6) 0.050(4) 0.000(4) 0.002(4) 0.000(5)
C11 0.051(5) 0.057(5) 0.049(4) -0.002(4) 0.004(4) -0.013(4)
C17 0.073(6) 0.068(6) 0.047(4) 0.001(4) -0.001(5) -0.016(5)
C15 0.060(5) 0.042(4) 0.045(4) -0.004(3) 0.000(4) -0.008(4)
C19 0.051(5) 0.063(5) 0.047(4) 0.005(4) -0.004(4) -0.006(4)
C1 0.064(5) 0.054(5) 0.061(5) -0.007(4) 0.001(4) -0.004(5)
C9 0.056(5) 0.059(5) 0.077(6) -0.008(5) 0.005(5) 0.002(5)
C21 0.063(6) 0.088(7) 0.046(4) -0.002(4) -0.006(4) -0.018(6)
C13 0.071(6) 0.068(6) 0.048(4) -0.011(4) 0.015(4) -0.006(5)
C14 0.061(6) 0.073(6) 0.061(5) -0.012(5) 0.005(5) 0.013(5)
C7 0.067(6) 0.071(6) 0.062(5) -0.016(5) 0.015(5) 0.013(5)
C10 0.086(7) 0.064(6) 0.067(5) 0.000(5) -0.001(5) -0.003(6)
C18 0.062(5) 0.047(4) 0.054(4) 0.002(4) -0.001(4) -0.006(4)
C22 0.053(5) 0.090(7) 0.045(4) -0.010(4) -0.001(4) -0.007(5)
C6 0.085(7) 0.088(7) 0.048(4) -0.007(5) 0.020(5) -0.016(7)
C5 0.099(8) 0.063(5) 0.041(4) -0.006(4) 0.007(5) -0.015(6)
C2 0.087(8) 0.063(6) 0.076(6) -0.003(5) -0.018(6) 0.014(6)
C4 0.094(8) 0.091(8) 0.049(5) 0.009(5) -0.004(5) -0.011(7)
C3 0.094(8) 0.078(7) 0.079(6) 0.015(6) -0.031(6) -0.004(7)
F2 0.072(4) 0.155(6) 0.063(3) -0.030(4) -0.015(3) 0.028(4)
F1 0.120(5) 0.098(4) 0.060(3) -0.003(3) 0.009(3) -0.040(4)
C24 0.041(5) 0.077(6) 0.052(4) -0.003(4) -0.003(4) -0.002(5)
F3 0.075(4) 0.134(10) 0.062(4) 0.006(6) -0.004(3) 0.051(8)
F4 0.104(9) 0.117(7) 0.059(3) -0.007(4) 0.011(7) -0.064(10)
C25 0.047(5) 0.068(6) 0.058(5) -0.002(4) 0.002(4) -0.001(5)
F5 0.103(7) 0.145(9) 0.064(4) -0.014(5) 0.013(5) -0.083(8)
F6 0.134(8) 0.181(11) 0.057(4) -0.031(6) -0.034(5) 0.113(10)
C26 0.056(6) 0.074(6) 0.057(5) 0.000(5) -0.003(4) 0.014(5)
F7 0.203(11) 0.177(10) 0.056(4) -0.001(5) -0.005(5) 0.151(10)
F8 0.110(7) 0.183(10) 0.062(4) -0.029(6) 0.027(5) -0.098(8)
C27 0.083(8) 0.088(8) 0.063(6) -0.009(6) -0.007(6) -0.011(7)
F9 0.089(6) 0.199(12) 0.067(5) -0.028(7) 0.011(5) -0.089(8)
F10 0.263(15) 0.164(10) 0.065(5) -0.025(6) -0.041(7) 0.158(11)
C28 0.071(7) 0.093(8) 0.065(6) -0.013(6) 0.000(6) 0.014(7)
F11 0.41(2) 0.213(13) 0.062(5) -0.005(7) 0.000(9) 0.241(17)
F12 0.113(7) 0.296(19) 0.067(5) -0.052(9) 0.026(6) -0.113(11)
C29 0.184(17) 0.194(16) 0.060(6) -0.045(9) 0.016(8) -0.087(14)
F13 0.109(10) 0.42(2) 0.108(7) -0.085(11) 0.028(7) -0.134(14)
F14 0.65(4) 0.237(17) 0.087(6) -0.053(9) -0.100(13) 0.29(2)
C30 0.129(12) 0.132(11) 0.052(5) 0.000(7) 0.002(7) -0.012(10)
F15 0.160(10) 0.271(17) 0.068(5) -0.046(8) -0.037(6) -0.034(11)
F16 0.190(12) 0.36(2) 0.063(6) -0.030(11) 0.042(7) -0.142(18)
F17 0.70(6) 0.219(17) 0.172(16) -0.047(14) -0.04(3) 0.22(3)
C24' 0.041(5) 0.077(6) 0.052(4) -0.003(4) -0.003(4) -0.002(5)
F4' 0.104(9) 0.117(7) 0.059(3) -0.007(4) 0.011(7) -0.064(10)
F3' 0.075(4) 0.134(10) 0.062(4) 0.006(6) -0.004(3) 0.051(8)
C25' 0.047(5) 0.068(6) 0.058(5) -0.002(4) 0.002(4) -0.001(5)
F5' 0.103(7) 0.145(9) 0.064(4) -0.014(5) 0.013(5) -0.083(8)
F6' 0.134(8) 0.181(11) 0.057(4) -0.031(6) -0.034(5) 0.113(10)
C26' 0.056(6) 0.074(6) 0.057(5) 0.000(5) -0.003(4) 0.014(5)
F7' 0.203(11) 0.177(10) 0.056(4) -0.001(5) -0.005(5) 0.151(10)
F8' 0.110(7) 0.183(10) 0.062(4) -0.029(6) 0.027(5) -0.098(8)
C27' 0.083(8) 0.088(8) 0.063(6) -0.009(6) -0.007(6) -0.011(7)
F10' 0.263(15) 0.164(10) 0.065(5) -0.025(6) -0.041(7) 0.158(11)
F9' 0.089(6) 0.199(12) 0.067(5) -0.028(7) 0.011(5) -0.089(8)
C28' 0.071(7) 0.093(8) 0.065(6) -0.013(6) 0.000(6) 0.014(7)
F12' 0.113(7) 0.296(19) 0.067(5) -0.052(9) 0.026(6) -0.113(11)
F11' 0.41(2) 0.213(13) 0.062(5) -0.005(7) 0.000(9) 0.241(17)
C29' 0.184(17) 0.194(16) 0.060(6) -0.045(9) 0.016(8) -0.087(14)
F13' 0.109(10) 0.42(2) 0.108(7) -0.085(11) 0.028(7) -0.134(14)
F14' 0.65(4) 0.237(17) 0.087(6) -0.053(9) -0.100(13) 0.29(2)
C30' 0.129(12) 0.132(11) 0.052(5) 0.000(7) 0.002(7) -0.012(10)
F16' 0.190(12) 0.36(2) 0.063(6) -0.030(11) 0.042(7) -0.142(18)
F17' 0.70(6) 0.219(17) 0.172(16) -0.047(14) -0.04(3) 0.22(3)
F15' 0.160(10) 0.271(17) 0.068(5) -0.046(8) -0.037(6) -0.034(11)

loop_
_atom_type_symbol
_atom_type_description
_atom_type_scat_dispersion_real
_atom_type_scat_dispersion_imag
_atom_type_scat_source
C C 0.0181 0.0091 'International Tables Vol C Tables 4.2.6.8 and 6.1.1.4'
H H 0.0000 0.0000 'International Tables Vol C Tables 4.2.6.8 and 6.1.1.4'
O O 0.0492 0.0322 'International Tables Vol C Tables 4.2.6.8 and 6.1.1.4'
F F 0.0727 0.0534 'International Tables Vol C Tables 4.2.6.8 and 6.1.1.4'

loop_
_geom_angle_atom_site_label_1
_geom_angle_atom_site_label_2
_geom_angle_atom_site_label_3
_geom_angle
C20 O2 C21 116.2(7)
C8 C16 C15 119.3(7)
C8 C16 C12 120.4(8)
C15 C16 C12 120.3(8)
C11 C12 C16 118.5(8)
C11 C12 C13 123.7(7)
C16 C12 C13 117.7(8)
O1 C20 O2 123.2(8)
O1 C20 C19 125.9(8)
O2 C20 C19 110.8(7)
C9 C8 C16 118.9(8)
C9 C8 C7 122.3(9)
C16 C8 C7 118.8(9)
F1 C23 F2 106.7(8)
F1 C23 C22 111.5(8)
F2 C23 C22 109.3(8)
F1 C23 C24 107.1(8)
F2 C23 C24 108.1(7)
C22 C23 C24 113.9(7)
C10 C11 C12 119.4(8)
C10 C11 C17 119.3(8)
C12 C11 C17 121.2(8)
C18 C17 C11 112.2(7)
C18 C17 H17A 109.2
C11 C17 H17A 109.2
C18 C17 H17B 109.2
C11 C17 H17B 109.2
H17A C17 H17B 107.9
C1 C15 C16 121.0(7)
C1 C15 C5 119.5(8)
C16 C15 C5 119.6(8)
C20 C19 C18 113.2(7)
C20 C19 H19A 108.9
C18 C19 H19A 108.9
C20 C19 H19B 108.9
C18 C19 H19B 108.9
H19A C19 H19B 107.8
C2 C1 C15 120.9(8)
C2 C1 C14 120.9(9)
C15 C1 C14 118.3(8)
C10 C9 C8 119.0(9)
C10 C9 H9 120.5
C8 C9 H9 120.5
O2 C21 C22 106.8(7)
O2 C21 H21A 110.4
C22 C21 H21A 110.4
O2 C21 H21B 110.4
C22 C21 H21B 110.4
H21A C21 H21B 108.6
C14 C13 C12 121.9(8)
C14 C13 H13 119.1
C12 C13 H13 119.1
C13 C14 C1 120.8(9)
C13 C14 H14 119.6
C1 C14 H14 119.6
C6 C7 C8 121.5(9)
C6 C7 H7 119.3
C8 C7 H7 119.3
C9 C10 C11 123.7(10)
C9 C10 H10 118.2
C11 C10 H10 118.2
C17 C18 C19 112.7(7)
C17 C18 H18A 109.0
C19 C18 H18A 109.0
C17 C18 H18B 109.0
C19 C18 H18B 109.0
H18A C18 H18B 107.8
C21 C22 C23 112.4(7)
C21 C22 H22A 109.1
C23 C22 H22A 109.1
C21 C22 H22B 109.1
C23 C22 H22B 109.1
H22A C22 H22B 107.9
C7 C6 C5 121.4(8)
C7 C6 H6 119.3
C5 C6 H6 119.3
C6 C5 C4 123.2(9)
C6 C5 C15 119.5(9)
C4 C5 C15 117.4(10)
C3 C2 C1 118.7(10)
C3 C2 H2 120.6
C1 C2 H2 120.6
C3 C4 C5 121.6(9)
C3 C4 H4 119.2
C5 C4 H4 119.2
C4 C3 C2 122.0(10)
C4 C3 H3 119.0
C2 C3 H3 119.0
F4 C24 F3 105.3(10)
F4 C24 C23 109.9(9)
F3 C24 C23 106.5(8)
F4 C24 C25 109.8(9)
F3 C24 C25 106.3(8)
C23 C24 C25 118.1(7)
F5 C25 F6 104.0(10)
F5 C25 C26 113.2(9)
F6 C25 C26 105.0(8)
F5 C25 C24 110.6(8)
F6 C25 C24 105.9(8)
C26 C25 C24 116.8(7)
F8 C26 F7 103.6(11)
F8 C26 C27 110.9(9)
F7 C26 C27 102.2(10)
F8 C26 C25 112.6(9)
F7 C26 C25 105.6(9)
C27 C26 C25 119.9(9)
F9 C27 F10 103.7(14)
F9 C27 C28 110.4(10)
F10 C27 C28 100.2(10)
F9 C27 C26 110.9(9)
F10 C27 C26 104.5(10)
C28 C27 C26 124.3(11)
F12 C28 F11 101.8(14)
F12 C28 C29 106.8(10)
F11 C28 C29 96.0(10)
F12 C28 C27 108.6(10)
F11 C28 C27 104.8(11)
C29 C28 C27 133.8(10)
C30 C29 C28 140.7(13)
C30 C29 F13 106.5(10)
C28 C29 F13 106.5(10)
C30 C29 F14 100.6(11)
C28 C29 F14 95.7(10)
F13 C29 F14 97.4(13)
F17 C30 C29 104.1(10)
F17 C30 F15 114.2(11)
C29 C30 F15 125.1(13)
F17 C30 F16 107(2)
C29 C30 F16 107.3(11)
F15 C30 F16 97.2(11)

loop_
_geom_bond_atom_site_label_1
_geom_bond_atom_site_label_2
_geom_bond_distance
O2 C20 1.332(9)
O2 C21 1.427(10)
O1 C20 1.186(11)
C16 C8 1.420(12)
C16 C15 1.417(11)
C16 C12 1.422(10)
C12 C11 1.402(12)
C12 C13 1.436(12)
C20 C19 1.503(11)
C8 C9 1.416(13)
C8 C7 1.432(11)
C23 F1 1.332(11)
C23 F2 1.353(11)
C23 C22 1.508(11)
C23 C24 1.529(11)
C11 C10 1.381(13)
C11 C17 1.527(10)
C17 C18 1.507(11)
C17 H17A 0.9700
C17 H17B 0.9700
C15 C1 1.405(12)
C15 C5 1.432(10)
C19 C18 1.518(10)
C19 H19A 0.9700
C19 H19B 0.9700
C1 C2 1.399(13)
C1 C14 1.443(11)
C9 C10 1.358(12)
C9 H9 0.9300
C21 C22 1.496(11)
C21 H21A 0.9700
C21 H21B 0.9700
C13 C14 1.359(13)
C13 H13 0.9300
C14 H14 0.9300
C7 C6 1.341(14)
C7 H7 0.9300
C10 H10 0.9300
C18 H18A 0.9700
C18 H18B 0.9700
C22 H22A 0.9700
C22 H22B 0.9700
C6 C5 1.398(15)
C6 H6 0.9300
C5 C4 1.424(15)
C2 C3 1.391(14)
C2 H2 0.9300
C4 C3 1.345(15)
C4 H4 0.9300
C3 H3 0.9300
C24 F4 1.367(17)
C24 F3 1.389(14)
C24 C25 1.542(12)
C25 F5 1.268(11)
C25 F6 1.382(14)
C25 C26 1.504(13)
C26 F8 1.319(13)
C26 F7 1.377(14)
C26 C27 1.482(14)
C27 F9 1.299(13)
C27 F10 1.398(17)
C27 C28 1.471(16)
C28 F12 1.347(15)
C28 F11 1.370(17)
C28 C29 1.396(14)
C29 C30 1.340(15)
C29 F13 1.406(17)
C29 F14 1.490(19)
C30 F17 1.221(16)
C30 F15 1.343(6)
C30 F16 1.361(6)

loop_
_geom_torsion_atom_site_label_1
_geom_torsion_atom_site_label_2
_geom_torsion_atom_site_label_3
_geom_torsion_atom_site_label_4
_geom_torsion
C8 C16 C12 C11 -2.1(12)
C15 C16 C12 C11 177.6(8)
C8 C16 C12 C13 179.1(8)
C15 C16 C12 C13 -1.1(12)
C21 O2 C20 O1 4.1(14)
C21 O2 C20 C19 -179.9(8)
C15 C16 C8 C9 -177.7(8)
C12 C16 C8 C9 2.0(12)
C15 C16 C8 C7 0.2(12)
C12 C16 C8 C7 180.0(8)
C16 C12 C11 C10 0.9(12)
C13 C12 C11 C10 179.6(9)
C16 C12 C11 C17 -180.0(8)
C13 C12 C11 C17 -1.3(13)
C10 C11 C17 C18 82.1(10)
C12 C11 C17 C18 -97.0(10)
C8 C16 C15 C1 -178.3(8)
C12 C16 C15 C1 2.0(12)
C8 C16 C15 C5 0.8(12)
C12 C16 C15 C5 -178.9(8)
O1 C20 C19 C18 -15.8(14)
O2 C20 C19 C18 168.3(7)
C16 C15 C1 C2 -179.0(9)
C5 C15 C1 C2 1.9(13)
C16 C15 C1 C14 -0.7(12)
C5 C15 C1 C14 -179.8(9)
C16 C8 C9 C10 -0.7(14)
C7 C8 C9 C10 -178.5(9)
C20 O2 C21 C22 -176.1(8)
C11 C12 C13 C14 -179.6(9)
C16 C12 C13 C14 -1.0(13)
C12 C13 C14 C1 2.3(15)
C2 C1 C14 C13 176.9(10)
C15 C1 C14 C13 -1.4(14)
C9 C8 C7 C6 176.3(9)
C16 C8 C7 C6 -1.6(14)
C8 C9 C10 C11 -0.5(15)
C12 C11 C10 C9 0.4(15)
C17 C11 C10 C9 -178.7(9)
C11 C17 C18 C19 178.5(8)
C20 C19 C18 C17 178.2(8)
O2 C21 C22 C23 172.5(8)
F1 C23 C22 C21 51.4(11)
F2 C23 C22 C21 -66.3(11)
C24 C23 C22 C21 172.7(8)
C8 C7 C6 C5 1.8(16)
C7 C6 C5 C4 179.1(10)
C7 C6 C5 C15 -0.7(15)
C1 C15 C5 C6 178.5(9)
C16 C15 C5 C6 -0.6(13)
C1 C15 C5 C4 -1.3(13)
C16 C15 C5 C4 179.5(8)
C15 C1 C2 C3 -0.9(15)
C14 C1 C2 C3 -179.1(10)
C6 C5 C4 C3 179.9(10)
C15 C5 C4 C3 -0.2(16)
C5 C4 C3 C2 1.3(18)
C1 C2 C3 C4 -0.7(17)
F1 C23 C24 F4 170.2(9)
F2 C23 C24 F4 -75.3(11)
C22 C23 C24 F4 46.4(12)
F1 C23 C24 F3 56.5(10)
F2 C23 C24 F3 171.1(9)
C22 C23 C24 F3 -67.2(12)
F1 C23 C24 C25 -62.9(11)
F2 C23 C24 C25 51.7(12)
C22 C23 C24 C25 173.4(9)
F4 C24 C25 F5 170.5(11)
F3 C24 C25 F5 -76.0(12)
C23 C24 C25 F5 43.5(14)
F4 C24 C25 F6 58.5(11)
F3 C24 C25 F6 171.9(9)
C23 C24 C25 F6 -68.6(12)
F4 C24 C25 C26 -58.1(13)
F3 C24 C25 C26 55.4(12)
C23 C24 C25 C26 174.9(9)
F5 C25 C26 F8 169.5(12)
F6 C25 C26 F8 -77.7(13)
C24 C25 C26 F8 39.3(15)
F5 C25 C26 F7 57.2(13)
F6 C25 C26 F7 170.0(10)
C24 C25 C26 F7 -73.0(12)
F5 C25 C26 C27 -57.2(15)
F6 C25 C26 C27 55.6(14)
C24 C25 C26 C27 172.6(10)
F8 C26 C27 F9 174.1(13)
F7 C26 C27 F9 -76.1(14)
C25 C26 C27 F9 40.1(18)
F8 C26 C27 F10 62.9(14)
F7 C26 C27 F10 172.8(11)
C25 C26 C27 F10 -71.0(14)
F8 C26 C27 C28 -50.5(18)
F7 C26 C27 C28 59.4(16)
C25 C26 C27 C28 175.6(12)
F9 C27 C28 F12 178.9(14)
F10 C27 C28 F12 -72.3(15)
C26 C27 C28 F12 43.2(19)
F9 C27 C28 F11 70.7(16)
F10 C27 C28 F11 179.5(14)
C26 C27 C28 F11 -65.0(18)
F9 C27 C28 C29 -43(2)
F10 C27 C28 C29 65.8(18)
C26 C27 C28 C29 -178.7(13)
F12 C28 C29 C30 -41(2)
F11 C28 C29 C30 63(2)
C27 C28 C29 C30 -179.9(16)
F12 C28 C29 F13 172.6(15)
F11 C28 C29 F13 -83.1(15)
C27 C28 C29 F13 34(2)
F12 C28 C29 F14 73.1(17)
F11 C28 C29 F14 177.4(16)
C27 C28 C29 F14 -66(2)
C28 C29 C30 F17 -67(2)
F13 C29 C30 F17 79(2)
F14 C29 C30 F17 -180(2)
C28 C29 C30 F15 159.0(18)
F13 C29 C30 F15 -55.0(17)
F14 C29 C30 F15 46.2(19)
C28 C29 C30 F16 47(2)
F13 C29 C30 F16 -167.3(16)
F14 C29 C30 F16 -66.2(18)
